data_7123055
loop_
_publ_author_name
'He, Xingyi'
'Yue, Xin'
'Zhang, Lei'
'Wu, Shuang'
'Hu, Ming'
'Li, Jin-Heng'

_publ_section_title
;
 Multiple-Functionalizations of Terminal Alkynes with Sodium Sulfinates
 and tert-Butyl Nitrite: Facile Synthesis of 2H-Azirines
;
_journal_name_full 'Chemical Communications'
_journal_paper_doi 10.1039/C9CC00625G
_journal_year 2019
_chemical_formula_moiety 'C22 H18 Br N O4 S2'
_chemical_formula_sum 'C22 H18 Br N O4 S2'
_chemical_formula_weight 504.40
_space_group_crystal_system monoclinic
_space_group_IT_number 14
_space_group_name_Hall '-P 2yn'
_space_group_name_H-M_alt 'P 1 21/n 1'
_symmetry_space_group_name_Hall '-P 2yn'
_symmetry_space_group_name_H-M 'P 1 21/n 1'
_atom_sites_solution_hydrogens geom
_audit_creation_method SHELXL-2016/6
_audit_update_record
;
2019-02-23 deposited with the CCDC.    2019-02-25 downloaded from the CCDC.
;
_cell_angle_alpha 90
_cell_angle_beta 112.6630(10)
_cell_angle_gamma 90
_cell_formula_units_Z 4
_cell_length_a 12.9721(15)
_cell_length_b 11.6133(14)
_cell_length_c 15.7313(19)
_cell_measurement_reflns_used 3616
_cell_measurement_temperature 296(2)
_cell_measurement_theta_max 24.29
_cell_measurement_theta_min 2.44
_cell_volume 2186.9(5)
_computing_cell_refinement 'Bruker SAINT'
_computing_data_collection 'Bruker APEX2'
_computing_data_reduction 'Bruker SAINT'
_computing_molecular_graphics 'Bruker SHELXTL'
_computing_publication_material 'Bruker SHELXTL'
_computing_structure_refinement 'SHELXL-2016/6 (Sheldrick, 2016)'
_computing_structure_solution 'SHELXS-97 (Sheldrick, 2008)'
_diffrn_ambient_temperature 296(2)
_diffrn_measured_fraction_theta_full 0.999
_diffrn_measured_fraction_theta_max 0.999
_diffrn_measurement_device_type 'Bruker APEX-II CCD'
_diffrn_measurement_method '\f and \w scans'
_diffrn_radiation_type MoK\a
_diffrn_radiation_wavelength 0.71073
_diffrn_reflns_av_R_equivalents 0.0447
_diffrn_reflns_av_unetI/netI 0.0402
_diffrn_reflns_Laue_measured_fraction_full 0.999
_diffrn_reflns_Laue_measured_fraction_max 0.999
_diffrn_reflns_limit_h_max 15
_diffrn_reflns_limit_h_min -15
_diffrn_reflns_limit_k_max 13
_diffrn_reflns_limit_k_min -14
_diffrn_reflns_limit_l_max 19
_diffrn_reflns_limit_l_min -17
_diffrn_reflns_number 16519
_diffrn_reflns_point_group_measured_fraction_full 0.999
_diffrn_reflns_point_group_measured_fraction_max 0.999
_diffrn_reflns_theta_full 25.242
_diffrn_reflns_theta_max 25.496
_diffrn_reflns_theta_min 2.246
_exptl_absorpt_coefficient_mu 2.099
_exptl_absorpt_correction_T_max 0.777
_exptl_absorpt_correction_T_min 0.710
_exptl_absorpt_correction_type multi-scan
_exptl_crystal_colour yellow
_exptl_crystal_density_diffrn 1.532
_exptl_crystal_density_meas 1.532
_exptl_crystal_description lump
_exptl_crystal_F_000 1024
_exptl_crystal_size_max 0.180
_exptl_crystal_size_mid 0.140
_exptl_crystal_size_min 0.120
_refine_diff_density_max 0.334
_refine_diff_density_min -0.353
_refine_diff_density_rms 0.056
_refine_ls_extinction_method none
_refine_ls_goodness_of_fit_ref 1.010
_refine_ls_hydrogen_treatment constr
_refine_ls_matrix_type full
_refine_ls_number_parameters 273
_refine_ls_number_reflns 4060
_refine_ls_number_restraints 0
_refine_ls_restrained_S_all 1.010
_refine_ls_R_factor_all 0.0732
_refine_ls_R_factor_gt 0.0347
_refine_ls_shift/su_max 0.043
_refine_ls_shift/su_mean 0.001
_refine_ls_structure_factor_coef Fsqd
_refine_ls_weighting_details 'w=1/[\s^2^(Fo^2^)+(0.0413P)^2^+0.8428P] where P=(Fo^2^+2Fc^2^)/3'
_refine_ls_weighting_scheme calc
_refine_ls_wR_factor_gt 0.0768
_refine_ls_wR_factor_ref 0.0934
_reflns_Friedel_coverage 0.000
_reflns_number_gt 2725
_reflns_number_total 4060
_reflns_threshold_expression 'I > 2\s(I)'
_cod_data_source_file c9cc00625g2.cif
_cod_data_source_block A
_cod_depositor_comments
;
The following automatic conversions were performed:

'_exptl_absorpt_correction_type' value 'Multi-Scan' changed to
'multi-scan' according to
/home/data/users/saulius/crontab/automatic-downloads/rss-feeds/RSC/lib/dictionaries/cif_core.dic
dictionary named 'cif_core.dic' version 2.4.2 from 2011-04-26.

Automatic conversion script
Id: cif_fix_values 4973 2017-02-22 13:04:09Z antanas 
;
_cod_database_code 7123055
_shelx_shelxl_version_number 2016/6
_shelx_space_group_comment
; 
The symmetry employed for this shelxl refinement is uniquely defined 
by the following loop, which should always be used as a source of 
symmetry information in preference to the above space-group names. 
They are only intended as comments. 
;
_shelx_estimated_absorpt_t_min 0.704
_shelx_estimated_absorpt_t_max 0.787

loop_
_space_group_symop_operation_xyz
'x, y, z'
'-x+1/2, y+1/2, -z+1/2'
'-x, -y, -z'
'x-1/2, -y-1/2, z-1/2'

loop_
_atom_site_label
_atom_site_type_symbol
_atom_site_fract_x
_atom_site_fract_y
_atom_site_fract_z
_atom_site_U_iso_or_equiv
_atom_site_adp_type
_atom_site_occupancy
_atom_site_site_symmetry_order
_atom_site_calc_flag
_atom_site_refinement_flags_posn
_atom_site_refinement_flags_adp
Br1 Br 0.10384(3) 0.92277(3) 0.24118(3) 0.06753(16) Uani 1 1 d . .
C1 C 0.2511(2) 0.8671(3) 0.3032(2) 0.0463(8) Uani 1 1 d . .
C2 C 0.3015(3) 0.8840(3) 0.3971(2) 0.0566(9) Uani 1 1 d . .
H2 H 0.263193 0.918806 0.429405 0.068 Uiso 1 1 calc R U
C3 C 0.4106(3) 0.8477(3) 0.4417(2) 0.0544(9) Uani 1 1 d . .
H3 H 0.445916 0.857164 0.505115 0.065 Uiso 1 1 calc R U
C4 C 0.4677(2) 0.7976(3) 0.3931(2) 0.0426(7) Uani 1 1 d . .
C5 C 0.4148(2) 0.7805(3) 0.2994(2) 0.0439(7) Uani 1 1 d . .
H5 H 0.453020 0.746020 0.266849 0.053 Uiso 1 1 calc R U
C6 C 0.3053(2) 0.8146(3) 0.2540(2) 0.0456(8) Uani 1 1 d . .
H6 H 0.268827 0.802233 0.190996 0.055 Uiso 1 1 calc R U
C7 C 0.5843(2) 0.7688(3) 0.4398(2) 0.0437(7) Uani 1 1 d . .
C8 C 0.6893(2) 0.7460(3) 0.43044(19) 0.0409(7) Uani 1 1 d . .
C9 C 0.7894(2) 0.5390(3) 0.5109(2) 0.0444(8) Uani 1 1 d . .
C10 C 0.7327(3) 0.4790(3) 0.5543(2) 0.0517(8) Uani 1 1 d . .
H10 H 0.655917 0.468316 0.525505 0.062 Uiso 1 1 calc R U
C11 C 0.7902(3) 0.4347(3) 0.6407(2) 0.0569(9) Uani 1 1 d . .
H11 H 0.751775 0.393496 0.669869 0.068 Uiso 1 1 calc R U
C12 C 0.9047(3) 0.4502(3) 0.6852(2) 0.0535(9) Uani 1 1 d . .
C13 C 0.9601(3) 0.5099(3) 0.6402(2) 0.0564(9) Uani 1 1 d . .
H13 H 1.036890 0.520181 0.668967 0.068 Uiso 1 1 calc R U
C14 C 0.9041(2) 0.5550(3) 0.5530(2) 0.0490(8) Uani 1 1 d . .
H14 H 0.942515 0.595254 0.523269 0.059 Uiso 1 1 calc R U
C15 C 0.9657(4) 0.4042(3) 0.7807(3) 0.0804(13) Uani 1 1 d . .
H15A H 0.989022 0.326478 0.777138 0.121 Uiso 1 1 calc R U
H15B H 0.917004 0.405383 0.813707 0.121 Uiso 1 1 calc R U
H15C H 1.030015 0.451139 0.812267 0.121 Uiso 1 1 calc R U
C16 C 0.9006(2) 0.8452(3) 0.4662(2) 0.0451(8) Uani 1 1 d . .
C17 C 0.9659(3) 0.8011(3) 0.4227(2) 0.0521(8) Uani 1 1 d . .
H17 H 0.935783 0.787415 0.359623 0.063 Uiso 1 1 calc R U
C18 C 1.0771(3) 0.7774(3) 0.4745(2) 0.0535(9) Uani 1 1 d . .
H18 H 1.121365 0.746537 0.445602 0.064 Uiso 1 1 calc R U
C19 C 1.1237(2) 0.7987(3) 0.5677(2) 0.0501(8) Uani 1 1 d . .
C20 C 1.0571(3) 0.8461(3) 0.6093(2) 0.0588(9) Uani 1 1 d . .
H20 H 1.088021 0.862615 0.671961 0.071 Uiso 1 1 calc R U
C21 C 0.9463(3) 0.8694(3) 0.5598(2) 0.0555(9) Uani 1 1 d . .
H21 H 0.902371 0.900997 0.588628 0.067 Uiso 1 1 calc R U
C22 C 1.2439(3) 0.7692(4) 0.6232(3) 0.0716(11) Uani 1 1 d . .
H22A H 1.248303 0.693617 0.649076 0.107 Uiso 1 1 calc R U
H22B H 1.274806 0.824345 0.671999 0.107 Uiso 1 1 calc R U
H22C H 1.285270 0.770956 0.584142 0.107 Uiso 1 1 calc R U
O1 O 0.60920(17) 0.5483(2) 0.36314(16) 0.0670(7) Uani 1 1 d . .
O2 O 0.78581(19) 0.6087(2) 0.35137(15) 0.0603(6) Uani 1 1 d . .
O3 O 0.72035(19) 0.96253(19) 0.44265(16) 0.0629(6) Uani 1 1 d . .
O4 O 0.73280(19) 0.8646(2) 0.30799(15) 0.0629(6) Uani 1 1 d . .
N1 N 0.6629(2) 0.7577(2) 0.51681(16) 0.0506(7) Uani 1 1 d . .
S1 S 0.71593(6) 0.60163(7) 0.40276(6) 0.0479(2) Uani 1 1 d . .
S2 S 0.75767(6) 0.86717(7) 0.40434(6) 0.0481(2) Uani 1 1 d . .

loop_
_atom_site_aniso_label
_atom_site_aniso_U_11
_atom_site_aniso_U_22
_atom_site_aniso_U_33
_atom_site_aniso_U_23
_atom_site_aniso_U_13
_atom_site_aniso_U_12
Br1 0.04014(19) 0.0743(3) 0.0807(3) 0.0098(2) 0.01511(17) 0.01535(17)
C1 0.0355(15) 0.048(2) 0.052(2) 0.0056(16) 0.0132(15) 0.0056(14)
C2 0.0493(19) 0.068(2) 0.057(2) -0.0063(18) 0.0249(17) 0.0090(17)
C3 0.0486(19) 0.072(3) 0.0381(18) -0.0045(16) 0.0119(15) 0.0048(17)
C4 0.0355(15) 0.050(2) 0.0415(18) 0.0050(15) 0.0144(14) 0.0041(14)
C5 0.0443(17) 0.049(2) 0.0405(18) 0.0044(15) 0.0186(14) 0.0093(15)
C6 0.0420(16) 0.049(2) 0.0400(17) 0.0043(15) 0.0097(14) 0.0031(15)
C7 0.0445(17) 0.0456(19) 0.0385(17) 0.0028(14) 0.0131(14) 0.0051(14)
C8 0.0339(15) 0.0483(19) 0.0351(16) -0.0018(14) 0.0072(13) 0.0024(13)
C9 0.0346(15) 0.0405(18) 0.0513(19) -0.0036(15) 0.0091(14) 0.0025(13)
C10 0.0374(16) 0.0427(19) 0.069(2) 0.0007(17) 0.0136(16) -0.0013(15)
C11 0.059(2) 0.042(2) 0.071(2) 0.0015(18) 0.0260(19) -0.0021(16)
C12 0.058(2) 0.0373(19) 0.057(2) -0.0022(16) 0.0121(17) 0.0083(16)
C13 0.0363(17) 0.050(2) 0.067(2) -0.0074(18) 0.0015(16) 0.0072(16)
C14 0.0363(16) 0.046(2) 0.061(2) -0.0043(16) 0.0145(15) -0.0006(14)
C15 0.090(3) 0.065(3) 0.064(3) 0.010(2) 0.005(2) 0.010(2)
C16 0.0435(17) 0.047(2) 0.0439(19) -0.0043(15) 0.0162(15) -0.0066(14)
C17 0.0487(18) 0.063(2) 0.0465(19) -0.0096(17) 0.0207(16) -0.0093(16)
C18 0.0472(18) 0.061(2) 0.058(2) -0.0065(17) 0.0273(17) -0.0058(16)
C19 0.0427(17) 0.051(2) 0.056(2) 0.0021(16) 0.0178(16) -0.0091(15)
C20 0.056(2) 0.074(3) 0.0415(19) -0.0064(18) 0.0131(17) -0.0065(18)
C21 0.0514(19) 0.062(2) 0.055(2) -0.0106(18) 0.0222(17) -0.0023(17)
C22 0.049(2) 0.087(3) 0.072(3) 0.012(2) 0.0159(18) -0.0038(19)
O1 0.0450(13) 0.0597(15) 0.0719(16) -0.0099(12) -0.0044(11) -0.0100(11)
O2 0.0657(15) 0.0611(16) 0.0545(14) -0.0085(11) 0.0237(12) 0.0067(12)
O3 0.0620(14) 0.0455(14) 0.0801(17) -0.0069(12) 0.0261(13) 0.0066(11)
O4 0.0636(14) 0.0741(17) 0.0448(14) 0.0098(12) 0.0138(11) 0.0033(13)
N1 0.0471(15) 0.0593(18) 0.0407(16) 0.0031(13) 0.0117(13) 0.0073(13)
S1 0.0394(4) 0.0454(5) 0.0479(5) -0.0056(4) 0.0046(4) 0.0000(3)
S2 0.0453(4) 0.0474(5) 0.0475(5) 0.0011(4) 0.0133(4) 0.0025(4)

loop_
_atom_type_symbol
_atom_type_description
_atom_type_scat_dispersion_real
_atom_type_scat_dispersion_imag
_atom_type_scat_source
C C 0.0033 0.0016 'International Tables Vol C Tables 4.2.6.8 and 6.1.1.4'
H H 0.0000 0.0000 'International Tables Vol C Tables 4.2.6.8 and 6.1.1.4'
S S 0.1246 0.1234 'International Tables Vol C Tables 4.2.6.8 and 6.1.1.4'
Br Br -0.2901 2.4595 'International Tables Vol C Tables 4.2.6.8 and 6.1.1.4'
O O 0.0106 0.0060 'International Tables Vol C Tables 4.2.6.8 and 6.1.1.4'
N N 0.0061 0.0033 'International Tables Vol C Tables 4.2.6.8 and 6.1.1.4'

loop_
_geom_angle_atom_site_label_1
_geom_angle_atom_site_label_2
_geom_angle_atom_site_label_3
_geom_angle
C6 C1 C2 122.1(3)
C6 C1 Br1 119.7(2)
C2 C1 Br1 118.2(2)
C1 C2 C3 118.2(3)
C1 C2 H2 120.9
C3 C2 H2 120.9
C4 C3 C2 120.7(3)
C4 C3 H3 119.7
C2 C3 H3 119.7
C3 C4 C5 120.0(3)
C3 C4 C7 119.8(3)
C5 C4 C7 120.1(3)
C6 C5 C4 120.1(3)
C6 C5 H5 119.9
C4 C5 H5 119.9
C1 C6 C5 118.9(3)
C1 C6 H6 120.5
C5 C6 H6 120.5
N1 C7 C4 144.9(3)
N1 C7 C8 68.5(2)
C4 C7 C8 146.3(3)
C7 C8 N1 49.68(16)
C7 C8 S2 116.6(2)
N1 C8 S2 115.7(2)
C7 C8 S1 118.0(2)
N1 C8 S1 115.3(2)
S2 C8 S1 121.21(17)
C10 C9 C14 120.8(3)
C10 C9 S1 119.9(2)
C14 C9 S1 119.2(3)
C9 C10 C11 119.5(3)
C9 C10 H10 120.3
C11 C10 H10 120.3
C10 C11 C12 121.2(3)
C10 C11 H11 119.4
C12 C11 H11 119.4
C13 C12 C11 118.4(3)
C13 C12 C15 121.1(3)
C11 C12 C15 120.5(4)
C12 C13 C14 121.5(3)
C12 C13 H13 119.2
C14 C13 H13 119.2
C13 C14 C9 118.6(3)
C13 C14 H14 120.7
C9 C14 H14 120.7
C12 C15 H15A 109.5
C12 C15 H15B 109.5
H15A C15 H15B 109.5
C12 C15 H15C 109.5
H15A C15 H15C 109.5
H15B C15 H15C 109.5
C17 C16 C21 120.6(3)
C17 C16 S2 120.1(2)
C21 C16 S2 119.2(2)
C16 C17 C18 118.9(3)
C16 C17 H17 120.5
C18 C17 H17 120.5
C19 C18 C17 121.4(3)
C19 C18 H18 119.3
C17 C18 H18 119.3
C18 C19 C20 118.6(3)
C18 C19 C22 120.6(3)
C20 C19 C22 120.8(3)
C21 C20 C19 121.2(3)
C21 C20 H20 119.4
C19 C20 H20 119.4
C20 C21 C16 119.2(3)
C20 C21 H21 120.4
C16 C21 H21 120.4
C19 C22 H22A 109.5
C19 C22 H22B 109.5
H22A C22 H22B 109.5
C19 C22 H22C 109.5
H22A C22 H22C 109.5
H22B C22 H22C 109.5
C7 N1 C8 61.8(2)
O1 S1 O2 119.93(15)
O1 S1 C9 108.49(15)
O2 S1 C9 110.23(14)
O1 S1 C8 105.50(14)
O2 S1 C8 107.81(14)
C9 S1 C8 103.57(14)
O4 S2 O3 119.35(15)
O4 S2 C16 110.25(15)
O3 S2 C16 109.68(14)
O4 S2 C8 107.34(14)
O3 S2 C8 103.50(14)
C16 S2 C8 105.64(14)

loop_
_geom_bond_atom_site_label_1
_geom_bond_atom_site_label_2
_geom_bond_distance
Br1 C1 1.893(3)
C1 C6 1.374(4)
C1 C2 1.379(4)
C2 C3 1.380(4)
C2 H2 0.9300
C3 C4 1.381(4)
C3 H3 0.9300
C4 C5 1.380(4)
C4 C7 1.443(4)
C5 C6 1.379(4)
C5 H5 0.9300
C6 H6 0.9300
C7 N1 1.254(3)
C7 C8 1.450(4)
C8 N1 1.530(4)
C8 S2 1.793(3)
C8 S1 1.799(3)
C9 C10 1.371(4)
C9 C14 1.389(4)
C9 S1 1.756(3)
C10 C11 1.373(4)
C10 H10 0.9300
C11 C12 1.388(4)
C11 H11 0.9300
C12 C13 1.375(5)
C12 C15 1.501(5)
C13 C14 1.384(4)
C13 H13 0.9300
C14 H14 0.9300
C15 H15A 0.9600
C15 H15B 0.9600
C15 H15C 0.9600
C16 C17 1.376(4)
C16 C21 1.388(4)
C16 S2 1.750(3)
C17 C18 1.383(4)
C17 H17 0.9300
C18 C19 1.376(4)
C18 H18 0.9300
C19 C20 1.383(4)
C19 C22 1.504(4)
C20 C21 1.372(4)
C20 H20 0.9300
C21 H21 0.9300
C22 H22A 0.9600
C22 H22B 0.9600
C22 H22C 0.9600
O1 S1 1.423(2)
O2 S1 1.431(2)
O3 S2 1.431(2)
O4 S2 1.423(2)

loop_
_geom_hbond_atom_site_label_D
_geom_hbond_atom_site_label_H
_geom_hbond_atom_site_label_A
_geom_hbond_distance_DH
_geom_hbond_distance_HA
_geom_hbond_distance_DA
_geom_hbond_angle_DHA
_geom_hbond_site_symmetry_A
C2 H2 O3 0.93 2.38 3.189(4) 145.3 3_676
C6 H6 N1 0.93 2.64 3.567(4) 173.4 4_575

loop_
_geom_torsion_atom_site_label_1
_geom_torsion_atom_site_label_2
_geom_torsion_atom_site_label_3
_geom_torsion_atom_site_label_4
_geom_torsion
C6 C1 C2 C3 0.8(5)
Br1 C1 C2 C3 -177.3(3)
C1 C2 C3 C4 1.0(5)
C2 C3 C4 C5 -1.7(5)
C2 C3 C4 C7 175.0(3)
C3 C4 C5 C6 0.7(5)
C7 C4 C5 C6 -176.0(3)
C2 C1 C6 C5 -1.8(5)
Br1 C1 C6 C5 176.3(2)
C4 C5 C6 C1 1.0(5)
C3 C4 C7 N1 12.3(7)
C5 C4 C7 N1 -171.0(4)
C3 C4 C7 C8 -157.6(4)
C5 C4 C7 C8 19.2(7)
C4 C7 C8 N1 173.7(6)
N1 C7 C8 S2 -102.2(2)
C4 C7 C8 S2 71.5(6)
N1 C7 C8 S1 100.6(2)
C4 C7 C8 S1 -85.7(5)
C14 C9 C10 C11 0.3(5)
S1 C9 C10 C11 -177.1(2)
C9 C10 C11 C12 0.5(5)
C10 C11 C12 C13 -1.0(5)
C10 C11 C12 C15 178.2(3)
C11 C12 C13 C14 0.7(5)
C15 C12 C13 C14 -178.5(3)
C12 C13 C14 C9 0.0(5)
C10 C9 C14 C13 -0.5(5)
S1 C9 C14 C13 176.9(2)
C21 C16 C17 C18 2.2(5)
S2 C16 C17 C18 -175.8(3)
C16 C17 C18 C19 -1.0(5)
C17 C18 C19 C20 -0.9(5)
C17 C18 C19 C22 178.2(3)
C18 C19 C20 C21 1.5(5)
C22 C19 C20 C21 -177.6(3)
C19 C20 C21 C16 -0.3(5)
C17 C16 C21 C20 -1.6(5)
S2 C16 C21 C20 176.4(3)
C4 C7 N1 C8 -174.0(6)
S2 C8 N1 C7 104.0(3)
S1 C8 N1 C7 -106.3(2)
C10 C9 S1 O1 -18.6(3)
C14 C9 S1 O1 164.0(2)
C10 C9 S1 O2 -151.7(3)
C14 C9 S1 O2 30.8(3)
C10 C9 S1 C8 93.2(3)
C14 C9 S1 C8 -84.3(3)
C7 C8 S1 O1 20.8(3)
N1 C8 S1 O1 76.8(2)
S2 C8 S1 O1 -135.38(17)
C7 C8 S1 O2 150.0(2)
N1 C8 S1 O2 -153.98(18)
S2 C8 S1 O2 -6.1(2)
C7 C8 S1 C9 -93.2(2)
N1 C8 S1 C9 -37.2(2)
S2 C8 S1 C9 110.70(18)
C17 C16 S2 O4 -16.0(3)
C21 C16 S2 O4 165.9(3)
C17 C16 S2 O3 -149.4(3)
C21 C16 S2 O3 32.5(3)
C17 C16 S2 C8 99.7(3)
C21 C16 S2 C8 -78.4(3)
C7 C8 S2 O4 -99.6(2)
N1 C8 S2 O4 -155.38(19)
S1 C8 S2 O4 56.9(2)
C7 C8 S2 O3 27.5(2)
N1 C8 S2 O3 -28.3(2)
S1 C8 S2 O3 -176.04(16)
C7 C8 S2 C16 142.8(2)
N1 C8 S2 C16 87.0(2)
S1 C8 S2 C16 -60.8(2)
